data_4066313
loop_
_publ_author_name
'Saliu, Kuburat O.'
'Cheng, Jianhua'
'McDonald, Robert'
'Ferguson, Michael J.'
'Takats, Josef'

_publ_section_title
;
 Reactions of Scorpionate-Anchored Yttrium and Lutetium Dialkyls with
 Terminal Alkynes: From Bimetallic Complexes with Bridging Enynediyl
 Ligands to Monomeric Terminal Dialkynyl Complexes&#x2020;
;
_journal_issue 21
_journal_name_full Organometallics
_journal_page_first 4950
_journal_paper_doi 10.1021/om100393w
_journal_volume 29
_journal_year 2010
_chemical_formula_moiety 'C62 H64 B2 Lu2 N12, C7 H8'
_chemical_formula_sum 'C69 H72 B2 Lu2 N12'
_chemical_formula_weight 1440.95
_chemical_name_systematic
; 
 ? 
;
_space_group_IT_number 15
_symmetry_cell_setting monoclinic
_symmetry_space_group_name_Hall '-C 2yc'
_symmetry_space_group_name_H-M 'C 1 2/c 1'
_atom_sites_solution_hydrogens geom
_atom_sites_solution_primary direct
_atom_sites_solution_secondary difmap
_audit_creation_method SHELXL-97
_cell_angle_alpha 90.00
_cell_angle_beta 98.2330(10)
_cell_angle_gamma 90.00
_cell_formula_units_Z 4
_cell_length_a 18.9163(16)
_cell_length_b 24.543(2)
_cell_length_c 13.9309(12)
_cell_measurement_reflns_used 4840
_cell_measurement_temperature 193(2)
_cell_measurement_theta_max 25.878
_cell_measurement_theta_min 2.219
_cell_volume 6400.9(9)
_computing_cell_refinement 'Bruker SAINT (Bruker, 1997)'
_computing_data_collection 'Bruker SMART (Bruker, 1997)'
_computing_data_reduction 'Bruker SAINT (Bruker, 1997)'
_computing_molecular_graphics 'Bruker SHELXTL (Bruker, 1997)'
_computing_publication_material 'Bruker SHELXTL (Bruker, 1997)'
_computing_structure_refinement 'SHELXL-97 (Sheldrick, 2008)'
_computing_structure_solution 'SHELXS-97 (Sheldrick, 1990)'
_diffrn_ambient_temperature 193(2)
_diffrn_detector_area_resol_mean 8.192
_diffrn_measured_fraction_theta_full 0.997
_diffrn_measured_fraction_theta_max 0.997
_diffrn_measurement_device_type 'Bruker PLATFORM diffractometer/SMART 1000 CCD area detector'
_diffrn_measurement_method '\w scans'
_diffrn_radiation_monochromator graphite
_diffrn_radiation_source 'fine-focus sealed tube'
_diffrn_radiation_type MoK\a
_diffrn_radiation_wavelength 0.71073
_diffrn_reflns_av_R_equivalents 0.0499
_diffrn_reflns_av_sigmaI/netI 0.0412
_diffrn_reflns_limit_h_max 23
_diffrn_reflns_limit_h_min -23
_diffrn_reflns_limit_k_max 30
_diffrn_reflns_limit_k_min -30
_diffrn_reflns_limit_l_max 17
_diffrn_reflns_limit_l_min -17
_diffrn_reflns_number 24595
_diffrn_reflns_theta_full 26.44
_diffrn_reflns_theta_max 26.44
_diffrn_reflns_theta_min 1.37
_exptl_absorpt_coefficient_mu 3.117
_exptl_absorpt_correction_T_max 0.8113
_exptl_absorpt_correction_T_min 0.3161
_exptl_absorpt_correction_type multi-scan
_exptl_absorpt_process_details 'SADABS (Sheldrick, 1996)'
_exptl_crystal_colour red
_exptl_crystal_density_diffrn 1.495
_exptl_crystal_density_method 'not measured'
_exptl_crystal_description needle
_exptl_crystal_F_000 2888
_exptl_crystal_size_max 0.48
_exptl_crystal_size_mid 0.07
_exptl_crystal_size_min 0.07
_refine_diff_density_max 1.082
_refine_diff_density_min -0.632
_refine_diff_density_rms 0.175
_refine_ls_extinction_method none
_refine_ls_goodness_of_fit_ref 1.118
_refine_ls_hydrogen_treatment constr
_refine_ls_matrix_type full
_refine_ls_number_parameters 373
_refine_ls_number_reflns 6593
_refine_ls_number_restraints 4
_refine_ls_restrained_S_all 1.119
_refine_ls_R_factor_all 0.0564
_refine_ls_R_factor_gt 0.0343
_refine_ls_shift/su_max 0.001
_refine_ls_shift/su_mean 0.000
_refine_ls_structure_factor_coef Fsqd
_refine_ls_weighting_details 'calc w=1/[\s^2^(Fo^2^)+(0.0491P)^2^+9.9608P] where P=(Fo^2^+2Fc^2^)/3'
_refine_ls_weighting_scheme calc
_refine_ls_wR_factor_gt 0.0813
_refine_ls_wR_factor_ref 0.1015
_reflns_number_gt 4978
_reflns_number_total 6593
_reflns_threshold_expression I>2\s(I)
_cod_data_source_file om100393w_si_002.cif
_cod_data_source_block 3-Lu
_cod_depositor_comments
;
The following automatic conversions were performed:

'_symmetry_cell_setting' value 'Monoclinic' changed to 'monoclinic'
according to /home/saulius/struct/CIF-dictionaries/cif_core.dic
dictionary named 'cif_core.dic' version 2.4.1 from 2010-06-29.

Automatic conversion script
Id: cif_fix_values 1715 2011-07-08 13:25:40Z adriana 
;
_cod_original_sg_symbol_H-M 'C 2/c'
_cod_database_code 4066313

loop_
_symmetry_equiv_pos_as_xyz
'x, y, z'
'-x, y, -z+1/2'
'x+1/2, y+1/2, z'
'-x+1/2, y+1/2, -z+1/2'
'-x, -y, -z'
'x, -y, z-1/2'
'-x+1/2, -y+1/2, -z'
'x+1/2, -y+1/2, z-1/2'

loop_
_atom_site_label
_atom_site_type_symbol
_atom_site_fract_x
_atom_site_fract_y
_atom_site_fract_z
_atom_site_U_iso_or_equiv
_atom_site_adp_type
_atom_site_occupancy
_atom_site_symmetry_multiplicity
_atom_site_calc_flag
_atom_site_refinement_flags
_atom_site_disorder_assembly
_atom_site_disorder_group
Lu Lu 0.412106(12) 0.362494(8) 0.220379(14) 0.03339(9) Uani 1 1 d . . .
N11 N 0.2709(3) 0.3862(2) 0.0645(3) 0.0475(12) Uani 1 1 d . . .
N12 N 0.3442(3) 0.3877(2) 0.0728(3) 0.0517(13) Uani 1 1 d . A .
N21 N 0.2627(3) 0.2944(2) 0.1443(3) 0.0455(11) Uani 1 1 d . . .
N22 N 0.3339(3) 0.28460(19) 0.1794(3) 0.0428(11) Uani 1 1 d . A .
N31 N 0.2427(3) 0.3798(2) 0.2380(3) 0.0508(13) Uani 1 1 d . . .
N32 N 0.3085(3) 0.3826(2) 0.2923(3) 0.0528(13) Uani 1 1 d . A .
C1 C 0.4211(5) 0.4507(3) 0.2275(6) 0.027(2) Uani 0.50 1 d PD A -1
C2 C 0.5000 0.4370(3) 0.2500 0.0410(19) Uani 1 2 d S . .
C3 C 0.5482(7) 0.4735(4) 0.2581(7) 0.032(3) Uani 0.50 1 d P . -1
C4 C 0.6037(12) 0.4996(7) 0.2762(12) 0.028(5) Uani 0.50 1 d P B -1
C5 C 0.4935(3) 0.32084(18) 0.3607(3) 0.0290(10) Uani 1 1 d . . .
C6 C 0.4588(3) 0.2997(2) 0.4141(4) 0.0419(13) Uani 1 1 d . . .
C13 C 0.3600(3) 0.4183(3) -0.0018(4) 0.0507(15) Uani 1 1 d . . .
C14 C 0.2973(4) 0.4362(2) -0.0564(4) 0.0512(16) Uani 1 1 d . A .
H14 H 0.2934 0.4582 -0.1130 0.061 Uiso 1 1 calc R . .
C15 C 0.2422(3) 0.4162(2) -0.0133(4) 0.0461(14) Uani 1 1 d . A .
C16 C 0.1642(3) 0.4244(3) -0.0412(5) 0.0604(18) Uani 1 1 d . . .
H16A H 0.1405 0.3889 -0.0508 0.072 Uiso 1 1 calc R A .
H16B H 0.1556 0.4454 -0.1015 0.072 Uiso 1 1 calc R . .
H16C H 0.1451 0.4443 0.0104 0.072 Uiso 1 1 calc R . .
C17 C 0.4347(4) 0.4296(3) -0.0146(5) 0.067(2) Uani 1 1 d . A .
H17A H 0.4600 0.3951 -0.0199 0.080 Uiso 1 1 calc R . .
H17B H 0.4582 0.4501 0.0414 0.080 Uiso 1 1 calc R . .
H17C H 0.4355 0.4510 -0.0738 0.080 Uiso 1 1 calc R . .
C23 C 0.3409(3) 0.2297(2) 0.1794(4) 0.0456(14) Uani 1 1 d . . .
C24 C 0.2763(4) 0.2057(3) 0.1460(4) 0.0544(16) Uani 1 1 d . A .
H24 H 0.2671 0.1677 0.1393 0.065 Uiso 1 1 calc R . .
C25 C 0.2283(3) 0.2467(3) 0.1242(4) 0.0544(16) Uani 1 1 d . A .
C26 C 0.1506(4) 0.2424(4) 0.0820(5) 0.076(2) Uani 1 1 d . . .
H26A H 0.1387 0.2043 0.0663 0.091 Uiso 1 1 calc R A .
H26B H 0.1415 0.2645 0.0228 0.091 Uiso 1 1 calc R . .
H26C H 0.1210 0.2557 0.1293 0.091 Uiso 1 1 calc R . .
C27 C 0.4115(3) 0.2036(2) 0.2092(4) 0.0534(16) Uani 1 1 d . A .
H27A H 0.4358 0.2216 0.2676 0.064 Uiso 1 1 calc R . .
H27B H 0.4407 0.2071 0.1568 0.064 Uiso 1 1 calc R . .
H27C H 0.4047 0.1650 0.2230 0.064 Uiso 1 1 calc R . .
C33 C 0.2999(4) 0.4088(3) 0.3753(4) 0.0539(17) Uani 1 1 d . . .
C34 C 0.2290(4) 0.4219(3) 0.3727(5) 0.0597(18) Uani 1 1 d . A .
H34 H 0.2082 0.4402 0.4219 0.072 Uiso 1 1 calc R . .
C35 C 0.1942(4) 0.4038(3) 0.2867(5) 0.0585(18) Uani 1 1 d . A .
C36 C 0.1160(4) 0.4083(4) 0.2449(6) 0.088(3) Uani 1 1 d . . .
H36A H 0.0903 0.4279 0.2906 0.105 Uiso 1 1 calc R A .
H36B H 0.0957 0.3717 0.2338 0.105 Uiso 1 1 calc R . .
H36C H 0.1113 0.4281 0.1833 0.105 Uiso 1 1 calc R . .
C37 C 0.3615(4) 0.4205(3) 0.4499(4) 0.067(2) Uani 1 1 d . A .
H37A H 0.4003 0.4362 0.4191 0.081 Uiso 1 1 calc R . .
H37B H 0.3780 0.3867 0.4832 0.081 Uiso 1 1 calc R . .
H37C H 0.3472 0.4465 0.4970 0.081 Uiso 1 1 calc R . .
C41 C 0.3840(4) 0.5050(2) 0.2135(8) 0.035(8) Uani 0.50 1 d PG A -1
C42 C 0.3107(4) 0.5068(3) 0.1837(7) 0.042(3) Uani 0.50 1 d PGD A -1
H42 H 0.2845 0.4739 0.1713 0.050 Uiso 0.50 1 calc PR A -1
C43 C 0.2758(4) 0.5567(3) 0.1720(6) 0.055(4) Uani 0.50 1 d PG A -1
H43 H 0.2257 0.5579 0.1517 0.067 Uiso 0.50 1 calc PR A -1
C44 C 0.3142(5) 0.6048(3) 0.1901(7) 0.054(5) Uani 0.50 1 d PG A -1
H44 H 0.2903 0.6389 0.1821 0.064 Uiso 0.50 1 calc PR A -1
C45 C 0.3875(5) 0.6030(2) 0.2199(7) 0.052(4) Uani 0.50 1 d PG A -1
H45 H 0.4137 0.6358 0.2323 0.062 Uiso 0.50 1 calc PR A -1
C46 C 0.4224(4) 0.5531(3) 0.2316(6) 0.044(3) Uani 0.50 1 d PGD A -1
H46 H 0.4725 0.5518 0.2520 0.053 Uiso 0.50 1 calc PR A -1
C51 C 0.6624(4) 0.5362(3) 0.2977(5) 0.029(2) Uani 0.50 1 d PG B -1
C52 C 0.6484(3) 0.5918(3) 0.2906(6) 0.042(4) Uani 0.50 1 d PG B -1
H52 H 0.6009 0.6043 0.2718 0.050 Uiso 0.50 1 calc PR B -1
C53 C 0.7039(5) 0.6290(2) 0.3110(7) 0.051(4) Uani 0.50 1 d PG B -1
H53 H 0.6944 0.6670 0.3062 0.061 Uiso 0.50 1 calc PR B -1
C54 C 0.7734(4) 0.6106(3) 0.3385(7) 0.054(3) Uani 0.50 1 d PG B -1
H54 H 0.8113 0.6361 0.3525 0.065 Uiso 0.50 1 calc PR B -1
C55 C 0.7873(3) 0.5551(3) 0.3456(6) 0.054(3) Uani 0.50 1 d PG B -1
H55 H 0.8348 0.5425 0.3644 0.064 Uiso 0.50 1 calc PR B -1
C56 C 0.7318(4) 0.5179(2) 0.3252(6) 0.044(3) Uani 0.50 1 d PG B -1
H56 H 0.7414 0.4799 0.3301 0.053 Uiso 0.50 1 calc PR B -1
C6A C 0.4140(5) 0.2743(4) 0.4796(6) 0.0585(15) Uiso 0.50 1 d PG A 1
C6B C 0.4415(4) 0.2720(4) 0.5775(7) 0.0585(15) Uiso 0.50 1 d PG A 1
H6B H 0.4870 0.2873 0.5999 0.070 Uiso 0.50 1 calc PR A 1
C6C C 0.4024(5) 0.2473(4) 0.6428(5) 0.0585(15) Uiso 0.50 1 d PG A 1
H6C H 0.4212 0.2457 0.7097 0.070 Uiso 0.50 1 calc PR A 1
C6D C 0.3358(5) 0.2249(4) 0.6100(5) 0.0585(15) Uiso 0.50 1 d PG A 1
H6D H 0.3091 0.2080 0.6546 0.070 Uiso 0.50 1 calc PR A 1
C6E C 0.3083(4) 0.2272(4) 0.5121(6) 0.0585(15) Uiso 0.50 1 d PG A 1
H6E H 0.2628 0.2119 0.4897 0.070 Uiso 0.50 1 calc PR A 1
C6F C 0.3474(5) 0.2519(4) 0.4469(5) 0.0585(15) Uiso 0.50 1 d PG A 1
H6F H 0.3286 0.2534 0.3799 0.070 Uiso 0.50 1 calc PR A 1
C6G C 0.4287(6) 0.2724(4) 0.4909(7) 0.0671(18) Uiso 0.50 1 d PG A 2
C6H C 0.4504(5) 0.2862(4) 0.5874(8) 0.0671(18) Uiso 0.50 1 d PG A 2
H6H H 0.4859 0.3133 0.6035 0.081 Uiso 0.50 1 calc PR A 2
C6I C 0.4201(6) 0.2603(4) 0.6604(6) 0.0671(18) Uiso 0.50 1 d PG A 2
H6I H 0.4349 0.2697 0.7263 0.081 Uiso 0.50 1 calc PR A 2
C6J C 0.3681(5) 0.2206(4) 0.6369(6) 0.0671(18) Uiso 0.50 1 d PG A 2
H6J H 0.3474 0.2029 0.6867 0.081 Uiso 0.50 1 calc PR A 2
C6K C 0.3464(5) 0.2067(3) 0.5404(7) 0.0671(18) Uiso 0.50 1 d PG A 2
H6K H 0.3109 0.1796 0.5243 0.081 Uiso 0.50 1 calc PR A 2
C6L C 0.3767(5) 0.2326(4) 0.4674(5) 0.0671(18) Uiso 0.50 1 d PG A 2
H6L H 0.3619 0.2232 0.4015 0.081 Uiso 0.50 1 calc PR A 2
B B 0.2324(4) 0.3534(3) 0.1373(5) 0.0517(19) Uani 1 1 d . A .
H1B H 0.1802 0.3519 0.1123 0.062 Uiso 1 1 calc R . .
C1S C 0.0033(14) 0.5031(6) -0.0141(9) 0.146(4) Uiso 0.50 1 d PG C -1
C2S C -0.0015(11) 0.4892(6) -0.1115(8) 0.146(4) Uiso 0.50 1 d PGD C -1
H2S H 0.0112 0.5150 -0.1570 0.175 Uiso 0.50 1 calc PR C -1
C3S C -0.0250(9) 0.4376(6) -0.1425(9) 0.146(4) Uiso 0.50 1 d PG C -1
H3S H -0.0283 0.4281 -0.2091 0.175 Uiso 0.50 1 calc PR C -1
C4S C -0.0436(10) 0.3999(5) -0.0760(13) 0.146(4) Uiso 0.50 1 d PG C -1
H4S H -0.0596 0.3647 -0.0971 0.175 Uiso 0.50 1 calc PR C -1
C5S C -0.0388(10) 0.4138(5) 0.0215(12) 0.146(4) Uiso 0.50 1 d PG C -1
H5S H -0.0515 0.3881 0.0669 0.175 Uiso 0.50 1 calc PR C -1
C6S C -0.0153(12) 0.4654(6) 0.0524(8) 0.146(4) Uiso 0.50 1 d PGD C -1
H6S H -0.0120 0.4749 0.1190 0.175 Uiso 0.50 1 calc PR C -1
C7S C 0.0314(14) 0.5579(6) 0.0207(14) 0.146(4) Uiso 0.50 1 d PD C -1
H7SA H -0.0021 0.5863 -0.0063 0.175 Uiso 0.50 1 calc PR C -1
H7SB H 0.0779 0.5641 -0.0006 0.175 Uiso 0.50 1 calc PR C -1
H7SC H 0.0367 0.5591 0.0917 0.175 Uiso 0.50 1 calc PR C -1

loop_
_atom_site_aniso_label
_atom_site_aniso_U_11
_atom_site_aniso_U_22
_atom_site_aniso_U_33
_atom_site_aniso_U_23
_atom_site_aniso_U_13
_atom_site_aniso_U_12
Lu 0.04474(15) 0.03237(13) 0.02396(12) 0.00266(9) 0.00794(9) 0.00649(11)
N11 0.047(3) 0.067(3) 0.030(2) 0.011(2) 0.010(2) 0.017(2)
N12 0.050(3) 0.070(3) 0.039(3) 0.021(2) 0.020(2) 0.019(3)
N21 0.044(3) 0.062(3) 0.031(2) 0.001(2) 0.008(2) 0.001(2)
N22 0.051(3) 0.047(3) 0.030(2) -0.0019(19) 0.006(2) 0.000(2)
N31 0.056(3) 0.068(3) 0.032(3) 0.013(2) 0.018(2) 0.018(3)
N32 0.068(4) 0.064(3) 0.029(2) 0.006(2) 0.012(2) 0.027(3)
C1 0.038(6) 0.026(6) 0.017(4) -0.004(4) 0.006(4) -0.001(5)
C2 0.081(6) 0.019(3) 0.026(4) 0.000 0.019(4) 0.000
C3 0.056(8) 0.014(5) 0.025(5) -0.002(4) 0.004(5) 0.013(5)
C4 0.027(8) 0.039(10) 0.017(7) 0.003(6) 0.001(5) -0.011(7)
C5 0.040(3) 0.025(2) 0.022(2) 0.0034(18) 0.003(2) -0.002(2)
C6 0.054(4) 0.029(3) 0.043(3) -0.001(2) 0.007(3) -0.001(2)
C13 0.061(4) 0.060(4) 0.034(3) 0.016(3) 0.017(3) 0.021(3)
C14 0.073(4) 0.051(4) 0.030(3) 0.010(2) 0.010(3) 0.022(3)
C15 0.057(4) 0.053(3) 0.027(3) -0.002(2) 0.001(2) 0.020(3)
C16 0.056(4) 0.070(5) 0.052(4) 0.001(3) -0.004(3) 0.023(3)
C17 0.070(5) 0.078(5) 0.058(4) 0.038(4) 0.027(3) 0.026(4)
C23 0.060(4) 0.046(3) 0.032(3) -0.010(2) 0.010(3) 0.002(3)
C24 0.064(4) 0.058(4) 0.043(3) -0.013(3) 0.013(3) -0.016(3)
C25 0.053(4) 0.082(5) 0.029(3) -0.009(3) 0.011(3) -0.009(4)
C26 0.057(4) 0.115(7) 0.056(4) -0.020(4) 0.009(3) -0.005(4)
C27 0.069(4) 0.032(3) 0.059(4) -0.005(3) 0.005(3) 0.000(3)
C33 0.083(5) 0.054(4) 0.029(3) 0.009(3) 0.023(3) 0.025(3)
C34 0.080(5) 0.059(4) 0.047(4) 0.009(3) 0.034(3) 0.024(4)
C35 0.064(4) 0.062(4) 0.055(4) 0.021(3) 0.031(3) 0.028(3)
C36 0.076(5) 0.107(7) 0.084(6) 0.019(5) 0.023(5) 0.032(5)
C37 0.098(6) 0.066(4) 0.039(3) -0.006(3) 0.016(3) 0.033(4)
C41 0.045(14) 0.023(9) 0.036(11) 0.004(7) 0.009(8) 0.002(8)
C42 0.051(9) 0.042(8) 0.033(6) -0.001(6) 0.009(6) 0.002(7)
C43 0.068(10) 0.070(10) 0.031(6) 0.007(6) 0.016(6) 0.032(8)
C44 0.088(13) 0.026(9) 0.051(8) -0.003(7) 0.024(8) 0.027(8)
C45 0.075(11) 0.026(7) 0.053(8) -0.005(5) 0.005(8) 0.002(7)
C46 0.066(8) 0.027(5) 0.040(6) -0.001(4) 0.011(6) 0.006(5)
C51 0.037(6) 0.036(6) 0.015(4) -0.002(4) 0.006(4) -0.014(6)
C52 0.051(11) 0.035(8) 0.039(7) -0.002(6) 0.007(7) -0.008(7)
C53 0.076(10) 0.020(7) 0.062(8) 0.004(6) 0.028(7) -0.004(7)
C54 0.052(8) 0.042(7) 0.069(8) -0.002(6) 0.011(6) -0.023(6)
C55 0.040(7) 0.058(8) 0.062(8) 0.007(6) 0.003(6) -0.011(6)
C56 0.053(9) 0.037(7) 0.043(7) -0.001(6) 0.012(7) -0.015(7)
B 0.042(4) 0.074(5) 0.040(4) 0.022(3) 0.009(3) 0.015(3)

loop_
_atom_type_symbol
_atom_type_description
_atom_type_scat_dispersion_real
_atom_type_scat_dispersion_imag
_atom_type_scat_source
C C 0.0033 0.0016 'International Tables Vol C Tables 4.2.6.8 and 6.1.1.4'
H H 0.0000 0.0000 'International Tables Vol C Tables 4.2.6.8 and 6.1.1.4'
B B 0.0013 0.0007 'International Tables Vol C Tables 4.2.6.8 and 6.1.1.4'
N N 0.0061 0.0033 'International Tables Vol C Tables 4.2.6.8 and 6.1.1.4'
Lu Lu -0.4720 5.8584 'International Tables Vol C Tables 4.2.6.8 and 6.1.1.4'

loop_
_geom_angle_atom_site_label_1
_geom_angle_atom_site_label_2
_geom_angle_atom_site_label_3
_geom_angle
_geom_angle_site_symmetry_1
_geom_angle_site_symmetry_3
C1 Lu N12 78.9(3) . .
C1 Lu N32 80.6(3) . .
N12 Lu N32 86.19(16) . .
C1 Lu N22 146.5(3) . .
N12 Lu N22 76.32(17) . .
N32 Lu N22 75.62(18) . .
C1 Lu C2 37.5(2) . .
N12 Lu C2 102.85(15) . .
N32 Lu C2 110.62(16) . .
N22 Lu C2 173.71(13) . .
C1 Lu C5 112.1(3) . 2_655
N12 Lu C5 92.83(15) . 2_655
N32 Lu C5 166.77(18) . 2_655
N22 Lu C5 91.32(15) . 2_655
C2 Lu C5 82.48(14) . 2_655
C1 Lu C5 109.5(2) . .
N12 Lu C5 169.09(16) . .
N32 Lu C5 101.89(16) . .
N22 Lu C5 98.41(15) . .
C2 Lu C5 81.33(13) . .
C5 Lu C5 77.62(17) 2_655 .
C1 Lu C3 11.0(3) . 2_655
N12 Lu C3 86.7(3) . 2_655
N32 Lu C3 88.7(3) . 2_655
N22 Lu C3 157.5(3) . 2_655
C2 Lu C3 26.6(3) . 2_655
C5 Lu C3 104.4(3) 2_655 2_655
C5 Lu C3 100.6(3) . 2_655
C15 N11 N12 109.6(5) . .
C15 N11 B 129.1(5) . .
N12 N11 B 121.3(4) . .
C13 N12 N11 106.3(5) . .
C13 N12 Lu 131.9(4) . .
N11 N12 Lu 119.0(3) . .
C25 N21 N22 109.7(5) . .
C25 N21 B 129.3(5) . .
N22 N21 B 120.9(5) . .
C23 N22 N21 105.3(5) . .
C23 N22 Lu 136.5(4) . .
N21 N22 Lu 118.3(3) . .
C35 N31 N32 109.3(5) . .
C35 N31 B 129.6(6) . .
N32 N31 B 121.1(5) . .
C33 N32 N31 106.7(5) . .
C33 N32 Lu 131.7(5) . .
N31 N32 Lu 119.9(3) . .
C41 C1 C2 130.4(6) . .
C41 C1 Lu 147.6(5) . .
C2 C1 Lu 81.8(4) . .
C3 C2 C1 122.3(9) . .
C3 C2 Lu 174.1(5) . .
C1 C2 Lu 60.7(3) . .
C3 C2 Lu 92.8(5) . 2_655
C1 C2 Lu 144.8(5) . 2_655
Lu C2 Lu 84.3(2) . 2_655
C4 C3 C2 165.8(14) . .
C4 C3 Lu 106.0(11) . 2_655
C2 C3 Lu 60.5(5) . 2_655
C3 C4 C51 172.4(16) . .
C6 C5 Lu 167.1(4) . 2_655
C6 C5 Lu 109.5(4) . .
Lu C5 Lu 83.04(13) 2_655 .
C5 C6 C6G 169.5(7) . .
C5 C6 C6A 178.4(7) . .
N12 C13 C14 109.4(6) . .
N12 C13 C17 121.2(5) . .
C14 C13 C17 129.3(5) . .
C15 C14 C13 107.0(5) . .
N11 C15 C14 107.6(5) . .
N11 C15 C16 123.4(5) . .
C14 C15 C16 129.0(5) . .
N22 C23 C24 110.1(6) . .
N22 C23 C27 120.9(5) . .
C24 C23 C27 128.9(6) . .
C25 C24 C23 106.9(6) . .
N21 C25 C24 108.0(6) . .
N21 C25 C26 123.7(7) . .
C24 C25 C26 128.2(7) . .
N32 C33 C34 108.9(6) . .
N32 C33 C37 121.1(6) . .
C34 C33 C37 129.9(5) . .
C35 C34 C33 107.1(5) . .
N31 C35 C34 107.9(6) . .
N31 C35 C36 122.3(7) . .
C34 C35 C36 129.8(6) . .
C42 C41 C46 120.0 . .
C42 C41 C1 119.5(3) . .
C46 C41 C1 120.5(3) . .
C43 C42 C41 120.0 . .
C42 C43 C44 120.0 . .
C45 C44 C43 120.0 . .
C44 C45 C46 120.0 . .
C45 C46 C41 120.0 . .
C52 C51 C56 120.0 . .
C52 C51 C4 118.0(9) . .
C56 C51 C4 122.0(9) . .
C51 C52 C53 120.0 . .
C54 C53 C52 120.0 . .
C53 C54 C55 120.0 . .
C56 C55 C54 120.0 . .
C55 C56 C51 120.0 . .
C6B C6A C6F 120.0 . .
C6B C6A C6 117.3(6) . .
C6F C6A C6 122.7(6) . .
C6A C6B C6C 120.0 . .
C6D C6C C6B 120.0 . .
C6C C6D C6E 120.0 . .
C6F C6E C6D 120.0 . .
C6E C6F C6A 120.0 . .
C6H C6G C6L 120.0 . .
C6H C6G C6 120.6(7) . .
C6L C6G C6 119.4(7) . .
C6G C6H C6I 120.0 . .
C6J C6I C6H 120.0 . .
C6I C6J C6K 120.0 . .
C6J C6K C6L 120.0 . .
C6K C6L C6G 120.0 . .
N31 B N11 111.7(6) . .
N31 B N21 109.7(5) . .
N11 B N21 108.7(5) . .
C2S C1S C6S 120.0 . .
C2S C1S C7S 120.4(3) . .
C6S C1S C7S 119.6(3) . .
C3S C2S C1S 120.0 . .
C2S C3S C4S 120.0 . .
C5S C4S C3S 120.0 . .
C6S C5S C4S 120.0 . .
C5S C6S C1S 120.0 . .

loop_
_geom_bond_atom_site_label_1
_geom_bond_atom_site_label_2
_geom_bond_distance
_geom_bond_site_symmetry_2
Lu C1 2.172(7) .
Lu N12 2.345(5) .
Lu N32 2.378(5) .
Lu N22 2.435(5) .
Lu C2 2.467(5) .
Lu C5 2.468(5) 2_655
Lu C5 2.524(5) .
Lu C3 2.830(10) 2_655
N11 C15 1.358(7) .
N11 N12 1.376(6) .
N11 B 1.554(8) .
N12 C13 1.351(7) .
N21 C25 1.350(8) .
N21 N22 1.386(6) .
N21 B 1.556(8) .
N22 C23 1.354(7) .
N31 C35 1.353(7) .
N31 N32 1.361(7) .
N31 B 1.532(9) .
N32 C33 1.352(7) .
C1 C41 1.505(4) .
C1 C2 1.518(8) .
C2 C3 1.271(12) .
C2 Lu 2.467(5) 2_655
C3 C4 1.23(3) .
C3 Lu 2.830(10) 2_655
C4 C51 1.43(2) .
C5 C6 1.181(7) .
C5 Lu 2.468(5) 2_655
C6 C6G 1.447(9) .
C6 C6A 1.469(8) .
C13 C14 1.385(8) .
C13 C17 1.474(9) .
C14 C15 1.366(9) .
C15 C16 1.485(8) .
C23 C24 1.376(8) .
C23 C27 1.486(8) .
C24 C25 1.360(9) .
C25 C26 1.507(9) .
C33 C34 1.376(9) .
C33 C37 1.475(9) .
C34 C35 1.356(10) .
C35 C36 1.514(10) .
C41 C42 1.3900 .
C41 C46 1.3900 .
C42 C43 1.3900 .
C43 C44 1.3900 .
C44 C45 1.3900 .
C45 C46 1.3900 .
C51 C52 1.3900 .
C51 C56 1.3900 .
C52 C53 1.3900 .
C53 C54 1.3900 .
C54 C55 1.3900 .
C55 C56 1.3900 .
C6A C6B 1.3900 .
C6A C6F 1.3900 .
C6B C6C 1.3900 .
C6C C6D 1.3900 .
C6D C6E 1.3900 .
C6E C6F 1.3900 .
C6G C6H 1.3900 .
C6G C6L 1.3900 .
C6H C6I 1.3900 .
C6I C6J 1.3900 .
C6J C6K 1.3900 .
C6K C6L 1.3900 .
C1S C2S 1.3900 .
C1S C6S 1.3900 .
C1S C7S 1.501(4) .
C2S C3S 1.3900 .
C3S C4S 1.3900 .
C4S C5S 1.3900 .
C5S C6S 1.3900 .

loop_
_geom_torsion_atom_site_label_1
_geom_torsion_atom_site_label_2
_geom_torsion_atom_site_label_3
_geom_torsion_atom_site_label_4
_geom_torsion
_geom_torsion_site_symmetry_1
_geom_torsion_site_symmetry_4
C15 N11 N12 C13 -0.9(7) . .
B N11 N12 C13 178.8(6) . .
C15 N11 N12 Lu 162.6(4) . .
B N11 N12 Lu -17.7(7) . .
C1 Lu N12 C13 55.3(6) . .
N32 Lu N12 C13 136.6(6) . .
N22 Lu N12 C13 -147.3(6) . .
C2 Lu N12 C13 26.3(6) . .
C5 Lu N12 C13 -56.7(6) 2_655 .
C5 Lu N12 C13 -85.3(11) . .
C3 Lu N12 C13 47.6(6) 2_655 .
C1 Lu N12 N11 -103.1(5) . .
N32 Lu N12 N11 -21.9(4) . .
N22 Lu N12 N11 54.2(4) . .
C2 Lu N12 N11 -132.2(4) . .
C5 Lu N12 N11 144.9(4) 2_655 .
C5 Lu N12 N11 116.3(8) . .
C3 Lu N12 N11 -110.8(5) 2_655 .
C25 N21 N22 C23 0.2(5) . .
B N21 N22 C23 177.5(5) . .
C25 N21 N22 Lu 178.9(3) . .
B N21 N22 Lu -3.8(6) . .
C1 Lu N22 C23 178.5(6) . .
N12 Lu N22 C23 135.2(5) . .
N32 Lu N22 C23 -135.3(5) . .
C2 Lu N22 C23 52.1(14) . .
C5 Lu N22 C23 42.6(5) 2_655 .
C5 Lu N22 C23 -35.1(5) . .
C3 Lu N22 C23 177.5(6) 2_655 .
C1 Lu N22 N21 0.2(6) . .
N12 Lu N22 N21 -43.0(3) . .
N32 Lu N22 N21 46.5(3) . .
C2 Lu N22 N21 -126.2(11) . .
C5 Lu N22 N21 -135.6(3) 2_655 .
C5 Lu N22 N21 146.7(3) . .
C3 Lu N22 N21 -0.8(7) 2_655 .
C35 N31 N32 C33 0.0(7) . .
B N31 N32 C33 178.8(5) . .
C35 N31 N32 Lu -166.9(4) . .
B N31 N32 Lu 11.9(7) . .
C1 Lu N32 C33 -58.4(6) . .
N12 Lu N32 C33 -137.8(5) . .
N22 Lu N32 C33 145.4(5) . .
C2 Lu N32 C33 -35.5(6) . .
C5 Lu N32 C33 136.1(7) 2_655 .
C5 Lu N32 C33 49.6(5) . .
C3 Lu N32 C33 -51.0(6) 2_655 .
C1 Lu N32 N31 104.7(5) . .
N12 Lu N32 N31 25.4(4) . .
N22 Lu N32 N31 -51.5(4) . .
C2 Lu N32 N31 127.7(4) . .
C5 Lu N32 N31 -60.8(9) 2_655 .
C5 Lu N32 N31 -147.2(4) . .
C3 Lu N32 N31 112.2(5) 2_655 .
N12 Lu C1 C41 45.3(12) . .
N32 Lu C1 C41 -42.7(12) . .
N22 Lu C1 C41 2.5(15) . .
C2 Lu C1 C41 174.2(15) . .
C5 Lu C1 C41 133.8(12) 2_655 .
C5 Lu C1 C41 -142.1(12) . .
C3 Lu C1 C41 -180(3) 2_655 .
N12 Lu C1 C2 -128.9(3) . .
N32 Lu C1 C2 143.1(3) . .
N22 Lu C1 C2 -171.68(19) . .
C5 Lu C1 C2 -40.4(4) 2_655 .
C5 Lu C1 C2 43.8(4) . .
C3 Lu C1 C2 6.3(15) 2_655 .
C41 C1 C2 C3 -1.8(13) . .
Lu C1 C2 C3 174.1(5) . .
C41 C1 C2 Lu -175.9(10) . .
C41 C1 C2 Lu 179.8(6) . 2_655
Lu C1 C2 Lu -4.3(7) . 2_655
C1 Lu C2 C3 -122(6) . .
N12 Lu C2 C3 -70(6) . .
N32 Lu C2 C3 -161(6) . .
N22 Lu C2 C3 11(6) . .
C5 Lu C2 C3 21(6) 2_655 .
C5 Lu C2 C3 99(6) . .
C3 Lu C2 C3 -125(6) 2_655 .
N12 Lu C2 C1 51.5(4) . .
N32 Lu C2 C1 -39.2(4) . .
N22 Lu C2 C1 133.2(13) . .
C5 Lu C2 C1 142.7(4) 2_655 .
C5 Lu C2 C1 -138.7(4) . .
C3 Lu C2 C1 -2.7(6) 2_655 .
C1 Lu C2 Lu 177.5(4) . 2_655
N12 Lu C2 Lu -130.93(12) . 2_655
N32 Lu C2 Lu 138.32(12) . 2_655
N22 Lu C2 Lu -49.3(12) . 2_655
C5 Lu C2 Lu -39.74(10) 2_655 2_655
C5 Lu C2 Lu 38.81(11) . 2_655
C3 Lu C2 Lu 174.9(4) 2_655 2_655
C1 C2 C3 C4 161(5) . .
Lu C2 C3 C4 -80(8) . .
Lu C2 C3 C4 -20(5) 2_655 .
C1 C2 C3 Lu -179.0(5) . 2_655
Lu C2 C3 Lu -60(6) . 2_655
C2 C3 C4 C51 -150(8) . .
Lu C3 C4 C51 -168(11) 2_655 .
C1 Lu C5 C6 112.9(5) . .
N12 Lu C5 C6 -108.5(9) . .
N32 Lu C5 C6 28.7(4) . .
N22 Lu C5 C6 -48.3(4) . .
C2 Lu C5 C6 138.1(4) . .
C5 Lu C5 C6 -137.8(3) 2_655 .
C3 Lu C5 C6 119.6(4) 2_655 .
C1 Lu C5 Lu -64.1(3) . 2_655
N12 Lu C5 Lu 74.5(9) . 2_655
N32 Lu C5 Lu -148.28(16) . 2_655
N22 Lu C5 Lu 134.75(13) . 2_655
C2 Lu C5 Lu -38.90(11) . 2_655
C5 Lu C5 Lu 45.24(18) 2_655 2_655
C3 Lu C5 Lu -57.4(3) 2_655 2_655
Lu C5 C6 C6G -6(5) 2_655 .
Lu C5 C6 C6G -173(4) . .
Lu C5 C6 C6A 144(25) 2_655 .
Lu C5 C6 C6A -23(26) . .
N11 N12 C13 C14 0.3(7) . .
Lu N12 C13 C14 -160.2(4) . .
N11 N12 C13 C17 178.8(6) . .
Lu N12 C13 C17 18.3(9) . .
N12 C13 C14 C15 0.5(7) . .
C17 C13 C14 C15 -177.9(7) . .
N12 N11 C15 C14 1.2(7) . .
B N11 C15 C14 -178.5(6) . .
N12 N11 C15 C16 -178.2(5) . .
B N11 C15 C16 2.1(10) . .
C13 C14 C15 N11 -1.0(7) . .
C13 C14 C15 C16 178.4(6) . .
N21 N22 C23 C24 -0.3(6) . .
Lu N22 C23 C24 -178.8(4) . .
N21 N22 C23 C27 177.6(5) . .
Lu N22 C23 C27 -0.8(8) . .
N22 C23 C24 C25 0.4(7) . .
C27 C23 C24 C25 -177.3(5) . .
N22 N21 C25 C24 0.0(6) . .
B N21 C25 C24 -176.9(5) . .
N22 N21 C25 C26 -178.2(5) . .
B N21 C25 C26 4.9(9) . .
C23 C24 C25 N21 -0.3(6) . .
C23 C24 C25 C26 177.8(6) . .
N31 N32 C33 C34 0.2(7) . .
Lu N32 C33 C34 165.0(4) . .
N31 N32 C33 C37 -178.0(6) . .
Lu N32 C33 C37 -13.2(9) . .
N32 C33 C34 C35 -0.4(7) . .
C37 C33 C34 C35 177.6(7) . .
N32 N31 C35 C34 -0.3(7) . .
B N31 C35 C34 -178.9(6) . .
N32 N31 C35 C36 178.9(6) . .
B N31 C35 C36 0.2(10) . .
C33 C34 C35 N31 0.4(7) . .
C33 C34 C35 C36 -178.6(7) . .
C2 C1 C41 C42 173.6(6) . .
Lu C1 C41 C42 1.2(16) . .
C2 C1 C41 C46 -7.4(13) . .
Lu C1 C41 C46 -179.8(8) . .
C46 C41 C42 C43 0.0 . .
C1 C41 C42 C43 179.0(10) . .
C41 C42 C43 C44 0.0 . .
C42 C43 C44 C45 0.0 . .
C43 C44 C45 C46 0.0 . .
C44 C45 C46 C41 0.0 . .
C42 C41 C46 C45 0.0 . .
C1 C41 C46 C45 -179.0(10) . .
C3 C4 C51 C52 -12(11) . .
C3 C4 C51 C56 168(10) . .
C56 C51 C52 C53 0.0 . .
C4 C51 C52 C53 179.9(9) . .
C51 C52 C53 C54 0.0 . .
C52 C53 C54 C55 0.0 . .
C53 C54 C55 C56 0.0 . .
C54 C55 C56 C51 0.0 . .
C52 C51 C56 C55 0.0 . .
C4 C51 C56 C55 -179.9(9) . .
C5 C6 C6A C6B -128(26) . .
C6G C6 C6A C6B 26(3) . .
C5 C6 C6A C6F 54(26) . .
C6G C6 C6A C6F -153(4) . .
C6F C6A C6B C6C 0.0 . .
C6 C6A C6B C6C -178.5(9) . .
C6A C6B C6C C6D 0.0 . .
C6B C6C C6D C6E 0.0 . .
C6C C6D C6E C6F 0.0 . .
C6D C6E C6F C6A 0.0 . .
C6B C6A C6F C6E 0.0 . .
C6 C6A C6F C6E 178.4(9) . .
C5 C6 C6G C6H 44(4) . .
C6A C6 C6G C6H -132(4) . .
C5 C6 C6G C6L -137(3) . .
C6A C6 C6G C6L 47(3) . .
C6L C6G C6H C6I 0.0 . .
C6 C6G C6H C6I 178.9(9) . .
C6G C6H C6I C6J 0.0 . .
C6H C6I C6J C6K 0.0 . .
C6I C6J C6K C6L 0.0 . .
C6J C6K C6L C6G 0.0 . .
C6H C6G C6L C6K 0.0 . .
C6 C6G C6L C6K -178.9(9) . .
C35 N31 B N11 113.1(7) . .
N32 N31 B N11 -65.4(7) . .
C35 N31 B N21 -126.3(6) . .
N32 N31 B N21 55.2(7) . .
C15 N11 B N31 -110.6(7) . .
N12 N11 B N31 69.8(7) . .
C15 N11 B N21 128.2(6) . .
N12 N11 B N21 -51.4(8) . .
C25 N21 B N31 117.5(6) . .
N22 N21 B N31 -59.2(6) . .
C25 N21 B N11 -120.1(6) . .
N22 N21 B N11 63.2(6) . .
C6S C1S C2S C3S 0.0 . .
C7S C1S C2S C3S 178(2) . .
C1S C2S C3S C4S 0.0 . .
C2S C3S C4S C5S 0.0 . .
C3S C4S C5S C6S 0.0 . .
C4S C5S C6S C1S 0.0 . .
C2S C1S C6S C5S 0.0 . .
C7S C1S C6S C5S -178(2) . .
